data_4344406
loop_
_publ_author_name
'Luo, Dong'
'Zhou, Xiao-Ping'
'Li, Dan'

_publ_section_title
;
 Solvothermal Subcomponent Self-Assembly of Cubic Metal-Imidazolate Cages
 and Their Coordination Polymers.
;
_journal_issue 22
_journal_name_full 'Inorganic chemistry'
_journal_page_first 10822
_journal_page_last 10828
_journal_paper_doi 10.1021/acs.inorgchem.5b01844
_journal_volume 54
_journal_year 2015
_chemical_formula_sum 'C114 H124 I4 N38 Ni8 O3'
_chemical_formula_weight 3051.79
_chemical_name_systematic
; 
 ? 
;
_space_group_IT_number 14
_symmetry_cell_setting monoclinic
_symmetry_space_group_name_Hall '-P 2yn'
_symmetry_space_group_name_H-M 'P 1 21/n 1'
_atom_sites_solution_hydrogens geom
_atom_sites_solution_primary direct
_atom_sites_solution_secondary difmap
_audit_creation_method SHELXL-97
_cell_angle_alpha 90.00
_cell_angle_beta 96.581(4)
_cell_angle_gamma 90.00
_cell_formula_units_Z 2
_cell_length_a 17.0168(7)
_cell_length_b 19.4322(8)
_cell_length_c 19.2673(11)
_cell_measurement_reflns_used 7000
_cell_measurement_temperature 293(2)
_cell_measurement_theta_max 21.9350
_cell_measurement_theta_min 3.2750
_cell_volume 6329.2(5)
_computing_structure_refinement 'SHELXL-97 (Sheldrick, 1997)'
_computing_structure_solution 'SHELXS-97 (Sheldrick, 1990)'
_diffrn_ambient_temperature 293(2)
_diffrn_measured_fraction_theta_full 0.995
_diffrn_measured_fraction_theta_max 0.995
_diffrn_measurement_device_type 'Xcalibur, Atlas, Gemini'
_diffrn_measurement_method '\w scans'
_diffrn_radiation_monochromator graphite
_diffrn_radiation_source 'fine-focus sealed tube'
_diffrn_radiation_type MoK\a
_diffrn_radiation_wavelength 0.71073
_diffrn_reflns_av_R_equivalents 0.0735
_diffrn_reflns_av_sigmaI/netI 0.1342
_diffrn_reflns_limit_h_max 16
_diffrn_reflns_limit_h_min -20
_diffrn_reflns_limit_k_max 23
_diffrn_reflns_limit_k_min -21
_diffrn_reflns_limit_l_max 16
_diffrn_reflns_limit_l_min -22
_diffrn_reflns_number 24362
_diffrn_reflns_theta_full 25.00
_diffrn_reflns_theta_max 25.00
_diffrn_reflns_theta_min 2.94
_diffrn_standards_decay_% 50
_diffrn_standards_interval_count 50
_diffrn_standards_interval_time 50
_diffrn_standards_number 2
_exptl_absorpt_coefficient_mu 2.203
_exptl_absorpt_correction_T_max 0.719
_exptl_absorpt_correction_T_min 0.662
_exptl_absorpt_correction_type multi-scan
_exptl_crystal_colour green
_exptl_crystal_density_diffrn 1.601
_exptl_crystal_density_method 'not measured'
_exptl_crystal_description block
_exptl_crystal_F_000 3068
_exptl_crystal_size_max 0.21
_exptl_crystal_size_mid 0.16
_exptl_crystal_size_min 0.15
_refine_diff_density_max 2.427
_refine_diff_density_min -1.509
_refine_diff_density_rms 0.155
_refine_ls_extinction_method none
_refine_ls_goodness_of_fit_ref 0.986
_refine_ls_hydrogen_treatment mixed
_refine_ls_matrix_type full
_refine_ls_number_parameters 755
_refine_ls_number_reflns 11092
_refine_ls_number_restraints 36
_refine_ls_restrained_S_all 0.986
_refine_ls_R_factor_all 0.1885
_refine_ls_R_factor_gt 0.0960
_refine_ls_shift/su_max 0.002
_refine_ls_shift/su_mean 0.000
_refine_ls_structure_factor_coef Fsqd
_refine_ls_weighting_details 'calc w=1/[\s^2^(Fo^2^)+(0.1520P)^2^+0.0000P] where P=(Fo^2^+2Fc^2^)/3'
_refine_ls_weighting_scheme calc
_refine_ls_wR_factor_gt 0.2401
_refine_ls_wR_factor_ref 0.2906
_reflns_number_gt 5209
_reflns_number_total 11092
_reflns_threshold_expression >2sigma(I)
_cod_data_source_file ic5b01844_si_002.cif
_cod_data_source_block 3
_cod_depositor_comments 'Adding full bibliography for 4344404--4344414.cif.'
_cod_original_sg_symbol_H-M P21/n
_cod_database_code 4344406

loop_
_symmetry_equiv_pos_as_xyz
'x, y, z'
'-x+1/2, y+1/2, -z+1/2'
'-x, -y, -z'
'x-1/2, -y-1/2, z-1/2'

loop_
_atom_site_label
_atom_site_type_symbol
_atom_site_fract_x
_atom_site_fract_y
_atom_site_fract_z
_atom_site_U_iso_or_equiv
_atom_site_adp_type
_atom_site_occupancy
_atom_site_symmetry_multiplicity
_atom_site_calc_flag
_atom_site_refinement_flags
Ni1 Ni 0.53877(8) 0.45239(7) 0.73137(9) 0.0518(4) Uani 1 1 d .
Ni2 Ni 0.61093(8) 0.24523(7) 0.97559(8) 0.0453(4) Uani 1 1 d .
Ni3 Ni 0.29780(7) 0.32620(7) 1.07862(8) 0.0438(4) Uani 1 1 d .
Ni4 Ni 0.22011(8) 0.53064(7) 0.83844(8) 0.0469(4) Uani 1 1 d .
C1 C 0.4292(9) 0.2949(8) 0.7279(9) 0.087(5) Uani 1 1 d .
H1A H 0.4260 0.3334 0.6965 0.131 Uiso 1 1 d R
H1B H 0.4421 0.2541 0.7035 0.131 Uiso 1 1 d R
H1C H 0.3792 0.2888 0.7457 0.131 Uiso 1 1 d R
C2 C 0.4932(6) 0.3080(5) 0.7882(7) 0.050(3) Uani 1 1 d .
C3 C 0.5176(6) 0.2673(5) 0.8451(7) 0.047(3) Uani 1 1 d .
C4 C 0.5820(7) 0.3609(6) 0.8558(7) 0.055(3) Uani 1 1 d .
H4 H 0.6180 0.3962 0.8739 0.066 Uiso 1 1 d R
C5 C 0.4975(7) 0.1998(6) 0.8659(7) 0.055(3) Uani 1 1 d .
H5 H 0.4580 0.1734 0.8379 0.066 Uiso 1 1 d R
C6 C 0.5116(6) 0.1056(5) 0.9426(7) 0.049(3) Uani 1 1 d .
H6A H 0.5597 0.0815 0.9600 0.059 Uiso 1 1 calc R
H6B H 0.4873 0.0810 0.9019 0.059 Uiso 1 1 calc R
C7 C 0.4550(6) 0.1046(5) 0.9989(7) 0.051(3) Uani 1 1 d .
C8 C 0.4734(7) 0.0688(6) 1.0613(7) 0.055(3) Uani 1 1 d .
H8 H 0.5239 0.0464 1.0704 0.066 Uiso 1 1 d R
C9 C 0.4207(8) 0.0652(6) 1.1082(8) 0.065(4) Uani 1 1 d .
H9 H 0.4347 0.0403 1.1509 0.078 Uiso 1 1 d R
C10 C 0.3475(8) 0.0974(6) 1.0961(8) 0.063(3) Uani 1 1 d .
H10 H 0.3097 0.0938 1.1294 0.076 Uiso 1 1 d R
C11 C 0.3294(6) 0.1345(6) 1.0361(7) 0.053(3) Uani 1 1 d .
C12 C 0.3836(6) 0.1384(5) 0.9885(7) 0.048(3) Uani 1 1 d .
H12 H 0.3712 0.1653 0.9470 0.058 Uiso 1 1 d R
C13 C 0.2484(6) 0.1712(6) 1.0237(8) 0.060(3) Uani 1 1 d .
H13A H 0.2224 0.1667 1.0652 0.071 Uiso 1 1 d R
H13B H 0.2160 0.1493 0.9859 0.071 Uiso 1 1 d R
C14 C 0.2435(6) 0.2644(5) 0.9450(8) 0.050(3) Uani 1 1 d .
H14 H 0.2270 0.2327 0.9080 0.060 Uiso 1 1 d R
C15 C 0.2534(6) 0.3372(5) 0.9300(7) 0.045(3) Uani 1 1 d .
C16 C 0.2353(6) 0.3759(5) 0.8705(7) 0.050(3) Uani 1 1 d .
C17 C 0.2752(5) 0.4423(6) 0.9598(6) 0.040(3) Uani 1 1 d .
H17 H 0.2891 0.4829 0.9868 0.048 Uiso 1 1 d R
C18 C 0.2087(8) 0.3562(6) 0.7982(7) 0.070(4) Uani 1 1 d .
H18A H 0.2014 0.3967 0.7696 0.105 Uiso 1 1 d R
H18B H 0.2477 0.3272 0.7809 0.105 Uiso 1 1 d R
H18C H 0.1595 0.3318 0.7968 0.105 Uiso 1 1 d R
C19 C 0.6844(6) 0.3552(6) 1.0739(7) 0.050(3) Uani 1 1 d .
H19 H 0.6392 0.3557 1.0969 0.060 Uiso 1 1 d R
C20 C 0.7682(7) 0.3305(7) 0.9996(8) 0.064(4) Uani 1 1 d .
C21 C 0.8007(9) 0.2960(8) 0.9387(8) 0.091(5) Uani 1 1 d .
H21A H 0.8519 0.3149 0.9338 0.137 Uiso 1 1 d R
H21B H 0.8055 0.2474 0.9471 0.137 Uiso 1 1 d R
H21C H 0.7660 0.3040 0.8966 0.137 Uiso 1 1 d R
C22 C 0.7348(10) 0.1478(8) 1.0451(10) 0.097(4) Uani 1 1 d U
H22 H 0.7661 0.1865 1.0556 0.117 Uiso 1 1 d R
C23 C 0.7243(10) 0.0268(9) 1.0558(12) 0.123(5) Uani 1 1 d U
H23A H 0.6709 0.0383 1.0381 0.184 Uiso 1 1 d R
H23B H 0.7462 -0.0031 1.0234 0.184 Uiso 1 1 d R
H23C H 0.7246 0.0040 1.1000 0.184 Uiso 1 1 d R
C24 C 0.8508(10) 0.0795(10) 1.0888(12) 0.129(5) Uani 1 1 d U
H24A H 0.8753 0.1240 1.0924 0.194 Uiso 1 1 d R
H24B H 0.8550 0.0584 1.1341 0.194 Uiso 1 1 d R
H24C H 0.8767 0.0512 1.0575 0.194 Uiso 1 1 d R
C25 C 0.4639(6) 0.3009(5) 1.0230(6) 0.040(3) Uani 1 1 d .
H25 H 0.4546 0.3249 0.9792 0.048 Uiso 1 1 d R
C26 C 0.5197(7) 0.2408(6) 1.1065(7) 0.056(3) Uani 1 1 d .
C27 C 0.4465(6) 0.2604(5) 1.1207(6) 0.045(3) Uani 1 1 d .
C28 C 0.5831(7) 0.1995(7) 1.1508(8) 0.077(4) Uani 1 1 d .
H28A H 0.6284 0.1944 1.1258 0.115 Uiso 1 1 d R
H28B H 0.5982 0.2229 1.1941 0.115 Uiso 1 1 d R
H28C H 0.5624 0.1549 1.1601 0.115 Uiso 1 1 d R
C29 C 0.4001(7) 0.2433(6) 1.1758(7) 0.056(3) Uani 1 1 d .
H29 H 0.4224 0.2173 1.2157 0.067 Uiso 1 1 d R
C30 C 0.2809(8) 0.2495(6) 1.2285(8) 0.071(4) Uani 1 1 d .
H30A H 0.3056 0.2113 1.2551 0.085 Uiso 1 1 d R
H30B H 0.2277 0.2366 1.2093 0.085 Uiso 1 1 d R
C31 C 0.3922(6) 0.4445(5) 1.1655(6) 0.046(3) Uani 1 1 d .
H31 H 0.4433 0.4313 1.1586 0.056 Uiso 1 1 d R
C32 C 0.2684(6) 0.4470(6) 1.1602(6) 0.046(3) Uani 1 1 d .
C33 C 0.2961(7) 0.5002(6) 1.2016(7) 0.052(3) Uani 1 1 d .
C34 C 0.2544(8) 0.5516(7) 1.2370(8) 0.074(4) Uani 1 1 d .
H34A H 0.2050 0.5620 1.2097 0.111 Uiso 1 1 calc R
H34B H 0.2858 0.5926 1.2430 0.111 Uiso 1 1 calc R
H34C H 0.2444 0.5345 1.2819 0.111 Uiso 1 1 calc R
C35 C 0.1924(7) 0.4177(6) 1.1407(7) 0.056(3) Uani 1 1 d .
H35 H 0.1460 0.4395 1.1545 0.067 Uiso 1 1 d R
C36 C 0.1091(7) 0.3296(7) 1.0828(10) 0.083(5) Uani 1 1 d .
H36A H 0.1138 0.2805 1.0876 0.100 Uiso 1 1 d R
H36B H 0.0716 0.3450 1.1130 0.100 Uiso 1 1 d R
C37 C 0.0774(6) 0.3464(7) 1.0064(9) 0.066(4) Uani 1 1 d .
C38 C 0.0447(7) 0.2917(7) 0.9623(11) 0.084(5) Uani 1 1 d .
H38 H 0.0434 0.2454 0.9796 0.100 Uiso 1 1 d R
C39 C 0.0149(8) 0.3082(9) 0.8968(10) 0.086(5) Uani 1 1 d .
H39 H -0.0063 0.2720 0.8663 0.103 Uiso 1 1 d R
C40 C 0.0137(8) 0.3765(8) 0.8727(9) 0.080(4) Uani 1 1 d .
H40 H -0.0106 0.3869 0.8264 0.096 Uiso 1 1 d R
C41 C 0.0476(7) 0.4277(6) 0.9136(8) 0.061(4) Uani 1 1 d .
C42 C 0.0780(6) 0.4121(6) 0.9787(8) 0.059(3) Uani 1 1 d .
H42 H 0.1007 0.4484 1.0083 0.071 Uiso 1 1 d R
C43 C 0.0429(7) 0.5002(7) 0.8872(9) 0.075(4) Uani 1 1 d .
H43A H 0.0037 0.5243 0.9098 0.090 Uiso 1 1 d R
H43B H 0.0256 0.4993 0.8380 0.090 Uiso 1 1 d R
C44 C 0.1279(7) 0.5823(7) 0.9448(8) 0.066(4) Uani 1 1 d .
H44 H 0.0872 0.5913 0.9742 0.079 Uiso 1 1 d R
C45 C 0.1989(6) 0.6191(6) 0.9543(7) 0.054(3) Uani 1 1 d .
C46 C 0.3786(6) 0.4838(6) 0.7941(7) 0.051(3) Uani 1 1 d .
H46 H 0.3770 0.4438 0.8232 0.061 Uiso 1 1 d R
C47 C 0.4156(7) 0.5562(5) 0.7236(7) 0.049(3) Uani 1 1 d .
C48 C 0.3461(7) 0.5800(6) 0.7422(7) 0.054(3) Uani 1 1 d .
C49 C 0.3019(9) 0.6426(7) 0.7257(9) 0.086(5) Uani 1 1 d .
H49A H 0.3273 0.6698 0.6932 0.130 Uiso 1 1 d R
H49B H 0.2495 0.6307 0.7055 0.130 Uiso 1 1 d R
H49C H 0.2989 0.6686 0.7678 0.130 Uiso 1 1 d R
C50 C 0.4656(8) 0.5799(6) 0.6726(7) 0.065(4) Uani 1 1 d .
H50 H 0.4523 0.6206 0.6455 0.078 Uiso 1 1 d R
C51 C 0.5793(8) 0.5666(7) 0.6139(7) 0.070(4) Uani 1 1 d .
H51A H 0.5938 0.5274 0.5879 0.084 Uiso 1 1 d R
H51B H 0.5509 0.5981 0.5818 0.084 Uiso 1 1 d R
C52 C 0.6543(8) 0.6030(7) 0.6474(8) 0.069(4) Uani 1 1 d .
C53 C 0.6571(8) 0.6563(7) 0.6960(8) 0.068(4) Uani 1 1 d .
H53 H 0.6076 0.6706 0.7107 0.082 Uiso 1 1 d R
C54 C 0.7244(8) 0.6902(6) 0.7225(7) 0.061(3) Uani 1 1 d .
C55 C 0.7944(9) 0.6691(8) 0.7043(8) 0.077(4) Uani 1 1 d .
H55 H 0.8423 0.6915 0.7235 0.092 Uiso 1 1 d R
C56 C 0.7988(11) 0.6141(9) 0.6580(10) 0.095(5) Uani 1 1 d .
H56 H 0.8484 0.5992 0.6441 0.113 Uiso 1 1 d R
C57 C 0.7283(11) 0.5813(8) 0.6309(9) 0.086(5) Uani 1 1 d .
H57 H 0.7301 0.5427 0.6000 0.103 Uiso 1 1 d R
N1 N 0.5351(5) 0.3669(5) 0.7962(6) 0.054(3) Uani 1 1 d .
N2 N 0.5747(5) 0.3007(4) 0.8884(5) 0.049(2) Uani 1 1 d .
N3 N 0.5318(5) 0.1745(4) 0.9216(5) 0.048(2) Uani 1 1 d .
N4 N 0.2564(5) 0.2435(4) 1.0085(6) 0.049(2) Uani 1 1 d .
N5 N 0.2781(5) 0.3790(5) 0.9864(5) 0.047(2) Uani 1 1 d .
N6 N 0.2501(5) 0.4436(4) 0.8916(5) 0.046(2) Uani 1 1 d .
N7 N 0.7685(7) 0.0876(6) 1.0642(8) 0.089(3) Uani 1 1 d U
N8 N 0.6933(5) 0.3133(5) 1.0197(5) 0.052(2) Uani 1 1 d .
N9 N 0.5315(5) 0.2674(4) 1.0433(5) 0.044(2) Uani 1 1 d .
N10 N 0.4122(5) 0.2980(4) 1.0674(5) 0.041(2) Uani 1 1 d .
N11 N 0.3270(6) 0.2647(5) 1.1704(6) 0.061(3) Uani 1 1 d .
N12 N 0.3306(5) 0.4117(4) 1.1375(5) 0.048(2) Uani 1 1 d .
N13 N 0.1843(5) 0.3598(6) 1.1040(6) 0.061(3) Uani 1 1 d .
N14 N 0.1172(5) 0.5384(5) 0.8971(6) 0.062(3) Uani 1 1 d .
N15 N 0.2538(5) 0.6039(4) 0.9087(6) 0.052(3) Uani 1 1 d .
N16 N 0.3217(5) 0.5323(4) 0.7891(5) 0.048(2) Uani 1 1 d .
N17 N 0.4362(6) 0.4957(4) 0.7561(5) 0.051(2) Uani 1 1 d .
N18 N 0.5283(7) 0.5456(5) 0.6638(6) 0.065(3) Uani 1 1 d .
N19 N 0.6218(5) 0.5010(4) 0.7945(5) 0.045(2) Uani 1 1 d .
O1 O 0.6724(5) 0.1584(4) 1.0176(6) 0.078(3) Uani 1 1 d .
I1 I 0.57278(7) 0.38051(7) 0.61873(8) 0.1092(5) Uani 1 1 d .
I2 I 0.11950(7) 0.52866(7) 0.71970(7) 0.1100(5) Uani 1 1 d .
O1W O 0.5000 0.5000 1.0000 0.67(8) Uani 1 2 d S
H1WA H 0.5023 0.5408 0.9844 0.999 Uiso 0.50 1 d PR
H1WB H 0.4524 0.4903 1.0056 0.999 Uiso 0.50 1 d PR

loop_
_atom_site_aniso_label
_atom_site_aniso_U_11
_atom_site_aniso_U_22
_atom_site_aniso_U_33
_atom_site_aniso_U_23
_atom_site_aniso_U_13
_atom_site_aniso_U_12
Ni1 0.0657(9) 0.0382(9) 0.0521(11) -0.0016(7) 0.0095(8) -0.0034(6)
Ni2 0.0509(8) 0.0329(8) 0.0518(10) -0.0033(7) 0.0043(7) -0.0011(6)
Ni3 0.0488(8) 0.0313(8) 0.0509(10) 0.0025(7) 0.0045(7) 0.0020(6)
Ni4 0.0534(8) 0.0353(8) 0.0491(10) 0.0012(7) -0.0075(7) 0.0023(6)
C1 0.097(10) 0.076(10) 0.086(13) -0.007(9) -0.006(9) -0.035(8)
C2 0.060(7) 0.031(6) 0.061(9) -0.003(6) 0.008(6) -0.007(5)
C3 0.055(6) 0.032(6) 0.053(8) -0.001(6) 0.005(6) -0.008(5)
C4 0.061(7) 0.046(8) 0.058(9) -0.008(7) 0.014(7) -0.012(5)
C5 0.060(7) 0.041(7) 0.065(10) -0.010(7) 0.006(7) -0.003(5)
C6 0.051(6) 0.033(6) 0.063(9) -0.005(6) 0.007(6) 0.011(5)
C7 0.056(7) 0.029(6) 0.065(9) -0.005(6) -0.002(6) -0.007(5)
C8 0.068(7) 0.033(7) 0.061(9) 0.004(6) -0.002(7) 0.000(5)
C9 0.086(9) 0.040(7) 0.068(10) 0.022(7) 0.003(8) 0.000(6)
C10 0.084(9) 0.051(8) 0.057(10) 0.002(7) 0.014(7) -0.001(6)
C11 0.057(7) 0.035(7) 0.064(9) -0.002(6) -0.008(6) -0.003(5)
C12 0.064(7) 0.025(6) 0.056(8) 0.013(6) 0.002(6) -0.006(5)
C13 0.059(7) 0.044(7) 0.076(10) 0.001(7) 0.008(6) -0.013(5)
C14 0.048(6) 0.035(7) 0.065(10) -0.015(7) -0.002(6) 0.002(5)
C15 0.047(6) 0.035(6) 0.053(8) 0.001(6) 0.004(5) 0.000(5)
C16 0.059(7) 0.031(7) 0.058(9) -0.004(6) -0.002(6) -0.011(5)
C17 0.038(5) 0.041(7) 0.041(8) 0.013(6) 0.001(5) 0.004(4)
C18 0.094(9) 0.046(8) 0.063(10) -0.014(7) -0.018(7) -0.002(6)
C19 0.049(6) 0.042(7) 0.058(9) -0.006(6) 0.003(6) -0.001(5)
C20 0.056(7) 0.067(9) 0.074(10) -0.004(8) 0.029(7) 0.010(6)
C21 0.104(11) 0.105(12) 0.070(11) -0.044(10) 0.030(9) -0.032(9)
C22 0.103(8) 0.065(7) 0.115(10) 0.013(7) -0.022(8) 0.006(6)
C23 0.115(9) 0.094(10) 0.149(12) 0.025(9) -0.024(9) 0.004(8)
C24 0.128(10) 0.103(10) 0.142(12) 0.012(9) -0.047(9) 0.010(8)
C25 0.059(7) 0.024(6) 0.035(7) -0.005(5) -0.005(5) -0.001(5)
C26 0.068(8) 0.048(7) 0.052(9) 0.002(6) 0.005(6) -0.007(6)
C27 0.053(6) 0.040(6) 0.041(7) 0.008(6) 0.003(5) 0.010(5)
C28 0.077(8) 0.067(9) 0.082(12) 0.021(8) -0.006(8) 0.020(7)
C29 0.062(8) 0.058(8) 0.050(9) 0.010(6) 0.013(6) 0.000(6)
C30 0.078(8) 0.054(8) 0.084(12) 0.012(8) 0.029(8) 0.005(6)
C31 0.044(6) 0.038(7) 0.057(8) 0.003(6) 0.007(5) 0.001(5)
C32 0.045(6) 0.044(7) 0.051(8) 0.016(6) 0.013(5) -0.009(5)
C33 0.080(8) 0.033(6) 0.048(8) 0.007(6) 0.024(6) 0.005(6)
C34 0.078(9) 0.076(10) 0.072(11) -0.030(8) 0.024(8) -0.014(7)
C35 0.063(8) 0.047(7) 0.061(9) 0.003(7) 0.019(6) 0.014(6)
C36 0.051(8) 0.070(9) 0.136(17) -0.004(10) 0.039(9) -0.013(6)
C37 0.041(6) 0.054(9) 0.106(13) -0.004(8) 0.016(7) 0.002(6)
C38 0.045(7) 0.048(9) 0.155(19) 0.007(10) -0.001(9) -0.006(6)
C39 0.077(9) 0.077(12) 0.096(14) -0.018(10) -0.019(9) -0.022(8)
C40 0.085(10) 0.090(12) 0.064(11) -0.005(9) 0.003(8) -0.021(8)
C41 0.049(7) 0.053(8) 0.080(11) 0.003(8) -0.001(7) -0.014(6)
C42 0.049(7) 0.049(8) 0.079(11) -0.011(7) 0.008(7) -0.010(5)
C43 0.052(7) 0.080(10) 0.089(12) 0.009(8) -0.007(7) -0.001(6)
C44 0.064(8) 0.059(8) 0.072(11) 0.005(8) 0.000(7) -0.004(6)
C45 0.046(6) 0.048(7) 0.067(9) -0.006(7) 0.005(6) -0.007(5)
C46 0.057(7) 0.041(7) 0.055(9) -0.002(6) 0.005(6) -0.018(5)
C47 0.065(7) 0.029(6) 0.050(8) 0.007(6) -0.011(6) -0.006(5)
C48 0.073(8) 0.036(7) 0.052(9) 0.001(6) 0.000(6) 0.009(6)
C49 0.106(11) 0.062(9) 0.089(13) 0.031(9) 0.004(9) 0.015(8)
C50 0.088(9) 0.043(7) 0.062(10) 0.008(7) -0.003(8) 0.005(7)
C51 0.099(10) 0.067(9) 0.047(9) 0.007(7) 0.025(8) -0.006(7)
C52 0.088(10) 0.074(9) 0.054(10) 0.009(8) 0.043(8) -0.010(7)
C53 0.082(9) 0.069(9) 0.059(10) 0.016(8) 0.030(8) 0.018(7)
C54 0.078(9) 0.054(8) 0.056(9) 0.022(7) 0.027(7) -0.010(7)
C55 0.077(9) 0.089(11) 0.072(11) 0.024(9) 0.038(8) 0.004(8)
C56 0.108(13) 0.080(11) 0.104(15) 0.000(11) 0.048(11) 0.011(10)
C57 0.125(14) 0.071(10) 0.068(12) 0.007(9) 0.039(10) 0.007(9)
N1 0.066(6) 0.037(6) 0.058(7) -0.001(5) 0.000(5) -0.001(4)
N2 0.068(6) 0.031(5) 0.046(6) -0.005(5) 0.000(5) -0.012(4)
N3 0.066(6) 0.031(5) 0.047(7) -0.002(5) 0.012(5) 0.000(4)
N4 0.049(5) 0.030(5) 0.065(8) -0.008(5) 0.003(5) -0.005(4)
N5 0.047(5) 0.050(6) 0.040(6) -0.004(5) -0.009(4) 0.001(4)
N6 0.048(5) 0.034(5) 0.053(7) 0.012(5) -0.001(4) 0.007(4)
N7 0.093(7) 0.063(7) 0.105(9) 0.012(6) -0.020(6) 0.010(5)
N8 0.060(6) 0.046(6) 0.049(7) -0.004(5) 0.006(5) 0.001(4)
N9 0.051(5) 0.033(5) 0.047(7) 0.000(5) 0.002(4) 0.008(4)
N10 0.047(5) 0.021(5) 0.055(7) 0.003(4) 0.003(5) 0.000(3)
N11 0.076(7) 0.042(6) 0.066(8) -0.002(5) 0.011(6) -0.011(5)
N12 0.058(6) 0.030(5) 0.058(7) -0.009(5) 0.014(5) 0.001(4)
N13 0.043(5) 0.067(7) 0.075(8) 0.013(6) 0.009(5) 0.006(5)
N14 0.057(6) 0.054(7) 0.070(8) -0.006(6) -0.017(5) 0.002(5)
N15 0.052(5) 0.042(6) 0.061(7) -0.009(5) 0.000(5) 0.001(4)
N16 0.065(6) 0.035(5) 0.042(6) 0.001(5) -0.003(5) 0.002(4)
N17 0.079(7) 0.031(5) 0.040(6) 0.000(5) -0.007(5) -0.002(4)
N18 0.086(7) 0.059(7) 0.051(8) 0.008(6) 0.009(6) -0.007(6)
N19 0.056(6) 0.032(5) 0.047(6) 0.001(5) 0.010(4) 0.001(4)
O1 0.078(6) 0.051(5) 0.100(9) -0.003(5) -0.013(6) 0.014(4)
I1 0.1130(9) 0.1077(10) 0.1126(11) -0.0331(8) 0.0374(8) 0.0025(7)
I2 0.1083(9) 0.1154(10) 0.0936(10) 0.0090(7) -0.0430(7) 0.0020(6)
O1W 0.64(13) 0.68(16) 0.69(18) -0.32(14) 0.10(13) -0.03(12)

loop_
_atom_type_symbol
_atom_type_description
_atom_type_scat_dispersion_real
_atom_type_scat_dispersion_imag
_atom_type_scat_source
C C 0.0033 0.0016 'International Tables Vol C Tables 4.2.6.8 and 6.1.1.4'
H H 0.0000 0.0000 'International Tables Vol C Tables 4.2.6.8 and 6.1.1.4'
N N 0.0061 0.0033 'International Tables Vol C Tables 4.2.6.8 and 6.1.1.4'
O O 0.0106 0.0060 'International Tables Vol C Tables 4.2.6.8 and 6.1.1.4'
Ni Ni 0.3393 1.1124 'International Tables Vol C Tables 4.2.6.8 and 6.1.1.4'
I I -0.4742 1.8119 'International Tables Vol C Tables 4.2.6.8 and 6.1.1.4'

loop_
_geom_angle_atom_site_label_1
_geom_angle_atom_site_label_2
_geom_angle_atom_site_label_3
_geom_angle
_geom_angle_site_symmetry_1
_geom_angle_site_symmetry_3
N19 Ni1 N17 103.1(4) . .
N19 Ni1 N1 94.5(4) . .
N17 Ni1 N1 96.0(4) . .
N19 Ni1 N18 88.6(4) . .
N17 Ni1 N18 77.8(4) . .
N1 Ni1 N18 173.5(4) . .
N19 Ni1 I1 122.3(3) . .
N17 Ni1 I1 131.9(3) . .
N1 Ni1 I1 95.3(3) . .
N18 Ni1 I1 87.7(3) . .
N9 Ni2 N2 105.0(4) . .
N9 Ni2 N8 94.0(4) . .
N2 Ni2 N8 97.4(4) . .
N9 Ni2 O1 105.2(4) . .
N2 Ni2 O1 146.8(4) . .
N8 Ni2 O1 94.1(4) . .
N9 Ni2 N3 91.2(3) . .
N2 Ni2 N3 79.8(4) . .
N8 Ni2 N3 174.6(4) . .
O1 Ni2 N3 85.9(4) . .
N5 Ni3 N12 94.6(4) . .
N5 Ni3 N10 96.0(4) . .
N12 Ni3 N10 94.2(3) . .
N5 Ni3 N13 89.0(4) . .
N12 Ni3 N13 79.8(4) . .
N10 Ni3 N13 172.5(4) . .
N5 Ni3 N11 174.2(4) . .
N12 Ni3 N11 88.4(4) . .
N10 Ni3 N11 78.8(4) . .
N13 Ni3 N11 96.4(4) . .
N5 Ni3 N4 79.7(4) . .
N12 Ni3 N4 173.8(4) . .
N10 Ni3 N4 88.8(3) . .
N13 Ni3 N4 97.5(4) . .
N11 Ni3 N4 97.4(4) . .
N15 Ni4 N6 102.5(4) . .
N15 Ni4 N16 96.3(4) . .
N6 Ni4 N16 94.0(3) . .
N15 Ni4 N14 77.7(4) . .
N6 Ni4 N14 88.1(4) . .
N16 Ni4 N14 174.0(4) . .
N15 Ni4 I2 133.5(3) . .
N6 Ni4 I2 121.3(3) . .
N16 Ni4 I2 95.3(3) . .
N14 Ni4 I2 88.3(3) . .
N1 C2 C3 106.8(10) . .
N1 C2 C1 123.5(12) . .
C3 C2 C1 129.6(10) . .
N2 C3 C2 109.9(9) . .
N2 C3 C5 116.2(11) . .
C2 C3 C5 133.9(11) . .
N1 C4 N2 113.9(10) . .
N3 C5 C3 119.7(11) . .
N3 C6 C7 113.5(8) . .
C12 C7 C8 118.2(11) . .
C12 C7 C6 120.4(11) . .
C8 C7 C6 121.4(10) . .
C9 C8 C7 120.2(11) . .
C8 C9 C10 121.2(13) . .
C11 C10 C9 119.3(12) . .
C10 C11 C12 119.3(10) . .
C10 C11 C13 119.0(12) . .
C12 C11 C13 121.7(11) . .
C7 C12 C11 121.7(11) . .
N4 C13 C11 112.0(9) . .
N4 C14 C15 119.0(11) . .
C16 C15 N5 110.6(9) . .
C16 C15 C14 132.5(11) . .
N5 C15 C14 116.5(11) . .
C15 C16 N6 104.9(10) . .
C15 C16 C18 131.6(10) . .
N6 C16 C18 123.4(11) . .
N5 C17 N6 112.9(10) . .
N15 C19 N8 113.7(10) 3_667 .
C45 C20 N8 107.5(10) 3_667 .
C45 C20 C21 130.5(11) 3_667 .
N8 C20 C21 122.0(12) . .
O1 C22 N7 128.8(16) . .
N10 C25 N9 114.2(10) . .
N9 C26 C27 107.9(10) . .
N9 C26 C28 122.3(11) . .
C27 C26 C28 129.8(12) . .
N10 C27 C26 109.1(10) . .
N10 C27 C29 117.8(10) . .
C26 C27 C29 132.8(11) . .
N11 C29 C27 117.9(12) . .
N11 C30 C54 113.3(10) . 3_667
N12 C31 N19 116.1(9) . 3_667
C33 C32 N12 109.8(9) . .
C33 C32 C35 134.7(11) . .
N12 C32 C35 115.2(11) . .
C32 C33 N19 107.3(9) . 3_667
C32 C33 C34 130.5(12) . .
N19 C33 C34 122.2(11) 3_667 .
N13 C35 C32 121.0(10) . .
N13 C36 C37 113.0(11) . .
C42 C37 C38 118.4(15) . .
C42 C37 C36 123.1(13) . .
C38 C37 C36 118.5(13) . .
C39 C38 C37 117.3(14) . .
C38 C39 C40 121.7(14) . .
C41 C40 C39 120.8(15) . .
C42 C41 C40 118.2(13) . .
C42 C41 C43 122.2(13) . .
C40 C41 C43 119.4(15) . .
C41 C42 C37 123.5(13) . .
N14 C43 C41 115.0(10) . .
N14 C44 C45 119.7(13) . .
N15 C45 C20 107.6(9) . 3_667
N15 C45 C44 116.3(12) . .
C20 C45 C44 136.1(13) 3_667 .
N17 C46 N16 114.5(10) . .
C48 C47 N17 111.1(10) . .
C48 C47 C50 132.1(11) . .
N17 C47 C50 116.6(11) . .
C47 C48 N16 106.2(10) . .
C47 C48 C49 132.5(12) . .
N16 C48 C49 121.1(11) . .
N18 C50 C47 119.1(12) . .
N18 C51 C52 113.0(11) . .
C53 C52 C57 114.5(14) . .
C53 C52 C51 126.0(12) . .
C57 C52 C51 119.5(14) . .
C54 C53 C52 124.8(12) . .
C55 C54 C53 119.0(14) . .
C55 C54 C30 121.1(13) . 3_667
C53 C54 C30 119.9(12) . 3_667
C54 C55 C56 120.8(15) . .
C55 C56 C57 118.6(14) . .
C52 C57 C56 122.0(15) . .
C4 N1 C2 106.3(10) . .
C4 N1 Ni1 122.3(8) . .
C2 N1 Ni1 131.3(9) . .
C4 N2 C3 103.0(10) . .
C4 N2 Ni2 144.6(8) . .
C3 N2 Ni2 112.3(7) . .
C5 N3 C6 119.6(10) . .
C5 N3 Ni2 111.9(7) . .
C6 N3 Ni2 128.4(8) . .
C14 N4 C13 119.5(10) . .
C14 N4 Ni3 111.5(7) . .
C13 N4 Ni3 128.8(9) . .
C17 N5 C15 104.2(10) . .
C17 N5 Ni3 142.5(8) . .
C15 N5 Ni3 113.1(7) . .
C17 N6 C16 107.3(9) . .
C17 N6 Ni4 123.4(8) . .
C16 N6 Ni4 128.2(8) . .
C22 N7 C23 120.0(14) . .
C22 N7 C24 123.9(14) . .
C23 N7 C24 115.9(13) . .
C19 N8 C20 104.7(9) . .
C19 N8 Ni2 125.7(7) . .
C20 N8 Ni2 129.5(8) . .
C25 N9 C26 103.7(9) . .
C25 N9 Ni2 121.8(8) . .
C26 N9 Ni2 132.4(7) . .
C25 N10 C27 105.1(8) . .
C25 N10 Ni3 141.2(8) . .
C27 N10 Ni3 113.5(7) . .
C29 N11 C30 117.5(12) . .
C29 N11 Ni3 111.9(8) . .
C30 N11 Ni3 130.3(8) . .
C31 N12 C32 103.8(9) . .
C31 N12 Ni3 141.9(7) . .
C32 N12 Ni3 114.2(7) . .
C35 N13 C36 122.5(10) . .
C35 N13 Ni3 109.7(7) . .
C36 N13 Ni3 127.7(9) . .
C44 N14 C43 119.6(12) . .
C44 N14 Ni4 111.5(8) . .
C43 N14 Ni4 128.9(10) . .
C19 N15 C45 106.5(10) 3_667 .
C19 N15 Ni4 138.8(8) 3_667 .
C45 N15 Ni4 114.7(7) . .
C46 N16 C48 104.3(9) . .
C46 N16 Ni4 126.1(8) . .
C48 N16 Ni4 129.6(7) . .
C46 N17 C47 104.0(9) . .
C46 N17 Ni1 140.5(8) . .
C47 N17 Ni1 115.5(8) . .
C50 N18 C51 121.2(12) . .
C50 N18 Ni1 110.9(9) . .
C51 N18 Ni1 127.8(9) . .
C31 N19 C33 103.0(9) 3_667 3_667
C31 N19 Ni1 124.2(7) 3_667 .
C33 N19 Ni1 131.4(8) 3_667 .
C22 O1 Ni2 135.6(11) . .

loop_
_geom_bond_atom_site_label_1
_geom_bond_atom_site_label_2
_geom_bond_distance
_geom_bond_site_symmetry_2
Ni1 N19 1.993(9) .
Ni1 N17 2.043(10) .
Ni1 N1 2.084(10) .
Ni1 N18 2.225(11) .
Ni1 I1 2.6989(19) .
Ni2 N9 2.030(9) .
Ni2 N2 2.031(10) .
Ni2 N8 2.040(9) .
Ni2 O1 2.099(9) .
Ni2 N3 2.112(9) .
Ni3 N5 2.046(10) .
Ni3 N12 2.053(9) .
Ni3 N10 2.057(8) .
Ni3 N13 2.148(9) .
Ni3 N11 2.144(11) .
Ni3 N4 2.166(9) .
Ni4 N15 2.003(10) .
Ni4 N6 2.013(8) .
Ni4 N16 2.066(9) .
Ni4 N14 2.195(11) .
Ni4 I2 2.6962(19) .
C1 C2 1.519(19) .
C2 N1 1.349(13) .
C2 C3 1.376(16) .
C3 N2 1.371(14) .
C3 C5 1.424(16) .
C4 N1 1.326(16) .
C4 N2 1.339(14) .
C5 N3 1.261(15) .
C6 N3 1.451(13) .
C6 C7 1.531(16) .
C7 C12 1.376(15) .
C7 C8 1.393(17) .
C8 C9 1.346(17) .
C9 C10 1.390(17) .
C10 C11 1.368(18) .
C11 C12 1.375(16) .
C11 C13 1.546(16) .
C13 N4 1.444(14) .
C14 N4 1.284(15) .
C14 C15 1.457(15) .
C15 C16 1.376(16) .
C15 N5 1.384(14) .
C16 N6 1.390(13) .
C16 C18 1.465(17) .
C17 N5 1.331(13) .
C17 N6 1.336(14) .
C19 N15 1.330(13) 3_667
C19 N8 1.345(14) .
C20 C45 1.396(18) 3_667
C20 N8 1.415(14) .
C20 C21 1.510(18) .
C22 O1 1.149(16) .
C22 N7 1.336(18) .
C23 N7 1.40(2) .
C24 N7 1.435(19) .
C25 N10 1.298(13) .
C25 N9 1.341(13) .
C26 N9 1.357(15) .
C26 C27 1.360(15) .
C26 C28 1.524(17) .
C27 N10 1.339(13) .
C27 C29 1.433(16) .
C29 N11 1.304(15) .
C30 N11 1.470(16) .
C30 C54 1.514(19) 3_667
C31 N12 1.291(13) .
C31 N19 1.347(14) 3_667
C32 C33 1.358(16) .
C32 N12 1.374(13) .
C32 C35 1.424(16) .
C33 N19 1.391(14) 3_667
C33 C34 1.442(16) .
C35 N13 1.328(15) .
C36 N13 1.424(16) .
C36 C37 1.54(2) .
C37 C42 1.384(18) .
C37 C38 1.43(2) .
C38 C39 1.34(2) .
C39 C40 1.41(2) .
C40 C41 1.356(19) .
C41 C42 1.336(19) .
C41 C43 1.496(18) .
C43 N14 1.460(15) .
C44 N14 1.252(17) .
C44 C45 1.397(16) .
C45 N15 1.386(15) .
C45 C20 1.396(18) 3_667
C46 N17 1.310(13) .
C46 N16 1.347(14) .
C47 C48 1.357(16) .
C47 N17 1.359(14) .
C47 C50 1.447(18) .
C48 N16 1.391(15) .
C48 C49 1.446(16) .
C50 N18 1.286(16) .
C51 N18 1.426(15) .
C51 C52 1.535(19) .
C52 C53 1.392(19) .
C52 C57 1.399(19) .
C53 C54 1.369(19) .
C54 C55 1.342(17) .
C54 C30 1.514(19) 3_667
C55 C56 1.40(2) .
C56 C57 1.40(2) .
N15 C19 1.330(13) 3_667
N19 C31 1.347(14) 3_667
N19 C33 1.391(14) 3_667

loop_
_platon_squeeze_void_nr
_platon_squeeze_void_average_x
_platon_squeeze_void_average_y
_platon_squeeze_void_average_z
_platon_squeeze_void_volume
_platon_squeeze_void_count_electrons
_platon_squeeze_void_content
1 0.032 0.391 0.233 19 2 ' '
2 -0.032 0.609 0.767 19 2 ' '
3 0.073 0.748 0.935 16 2 ' '
4 0.131 0.552 0.094 7 1 ' '
5 0.369 0.052 0.406 7 1 ' '
6 0.427 0.248 0.565 16 2 ' '
7 0.468 0.891 0.267 19 2 ' '
8 0.532 0.109 0.733 19 2 ' '
9 0.573 0.752 0.435 16 2 ' '
10 0.631 0.948 0.594 7 1 ' '
11 0.869 0.448 0.906 7 1 ' '
12 0.927 0.252 0.065 16 2 ' '
